data_7014384
loop_
_publ_author_name
'Piskunov, Alexandr V.'
'Maleeva, Aryna V.'
'Fukin, Georgii K.'
'Baranov, Evgenii V.'
'Bogomyakov, Artem S.'
'Cherkasov, Vladimir K.'
'Abakumov, Gleb A.'

_publ_section_title
;
 Synthesis and molecular structure of indium complexes based on
 3,6-di-tert-butyl-o-benzoquinone. Looking for indium(I)
 o-semiquinolate.
;
_journal_issue 3
_journal_name_full 'Dalton transactions (Cambridge, England : 2003)'
_journal_page_first 718
_journal_page_last 725
_journal_paper_doi 10.1039/c0dt00673d
_journal_volume 40
_journal_year 2011
_chemical_formula_sum 'C52 H64 In N2 O4'
_chemical_formula_weight 895.87
_chemical_name_systematic
;
?
;
_space_group_IT_number 19
_symmetry_cell_setting orthorhombic
_symmetry_space_group_name_Hall 'P 2ac 2ab'
_symmetry_space_group_name_H-M 'P 21 21 21'
_atom_sites_solution_hydrogens geom
_atom_sites_solution_primary direct
_atom_sites_solution_secondary difmap
_audit_creation_method SHELXL-97
_cell_angle_alpha 90.00
_cell_angle_beta 90.00
_cell_angle_gamma 90.00
_cell_formula_units_Z 4
_cell_length_a 11.0275(5)
_cell_length_b 18.7637(8)
_cell_length_c 23.0694(10)
_cell_measurement_reflns_used 900
_cell_measurement_temperature 150(2)
_cell_measurement_theta_max 30
_cell_measurement_theta_min 2
_cell_volume 4773.4(4)
_computing_cell_refinement 'Bruker SMART'
_computing_data_collection 'Bruker SMART'
_computing_data_reduction 'Bruker SHELXTL'
_computing_molecular_graphics 'Bruker SHELXTL'
_computing_publication_material 'Bruker SHELXTL'
_computing_structure_refinement 'SHELXL-97 (Sheldrick, 1997)'
_computing_structure_solution 'SHELXS-97 (Sheldrick, 1990)'
_diffrn_ambient_temperature 150(2)
_diffrn_measured_fraction_theta_full 0.998
_diffrn_measured_fraction_theta_max 0.998
_diffrn_measurement_device_type 'CCD area detector'
_diffrn_measurement_method 'phi and omega scans'
_diffrn_radiation_monochromator graphite
_diffrn_radiation_source 'fine-focus sealed tube'
_diffrn_radiation_type MoK\a
_diffrn_radiation_wavelength 0.71073
_diffrn_reflns_av_R_equivalents 0.0391
_diffrn_reflns_av_sigmaI/netI 0.0453
_diffrn_reflns_limit_h_max 14
_diffrn_reflns_limit_h_min -13
_diffrn_reflns_limit_k_max 20
_diffrn_reflns_limit_k_min -23
_diffrn_reflns_limit_l_max 24
_diffrn_reflns_limit_l_min -29
_diffrn_reflns_number 31166
_diffrn_reflns_theta_full 27.00
_diffrn_reflns_theta_max 27.00
_diffrn_reflns_theta_min 2.05
_exptl_absorpt_coefficient_mu 0.539
_exptl_absorpt_correction_T_max 0.9235
_exptl_absorpt_correction_T_min 0.8337
_exptl_absorpt_correction_type multi-scan
_exptl_absorpt_process_details 'SADABS (Sheldrick, 1998a)'
_exptl_crystal_colour green
_exptl_crystal_density_diffrn 1.247
_exptl_crystal_density_method 'not measured'
_exptl_crystal_description prism
_exptl_crystal_F_000 1884
_exptl_crystal_size_max 0.35
_exptl_crystal_size_mid 0.18
_exptl_crystal_size_min 0.15
_refine_diff_density_max 1.066
_refine_diff_density_min -0.282
_refine_diff_density_rms 0.063
_refine_ls_abs_structure_details 'Flack H D (1983), Acta Cryst. A39, 876-881'
_refine_ls_abs_structure_Flack 0.574(15)
_refine_ls_extinction_method none
_refine_ls_goodness_of_fit_ref 1.035
_refine_ls_hydrogen_treatment constr
_refine_ls_matrix_type full
_refine_ls_number_parameters 547
_refine_ls_number_reflns 10394
_refine_ls_number_restraints 6
_refine_ls_restrained_S_all 1.038
_refine_ls_R_factor_all 0.0428
_refine_ls_R_factor_gt 0.0347
_refine_ls_shift/su_max 0.002
_refine_ls_shift/su_mean 0.000
_refine_ls_structure_factor_coef Fsqd
_refine_ls_weighting_details 'calc w=1/[\s^2^(Fo^2^)+(0.0361P)^2^+0.0000P] where P=(Fo^2^+2Fc^2^)/3'
_refine_ls_weighting_scheme calc
_refine_ls_wR_factor_gt 0.0712
_refine_ls_wR_factor_ref 0.0739
_reflns_number_gt 9294
_reflns_number_total 10394
_reflns_threshold_expression >2sigma(I)
_cod_data_source_file C0DT00673D.TXT
_cod_data_source_block insqdpm
_cod_depositor_comments
;
The following automatic conversions were performed:
'_symmetry_cell_setting' value 'Orthorhombic' changed to 'orthorhombic'
according to '/home/saulius/struct/CIF-dictionaries/cif_core.dic'
dictionary named 'cif_core.dic' version 2.4.1 from 2010-06-29.

Automatic conversion script
Id: cif_fix_enum 1555 2011-01-17 13:19:09Z saulius 
;
_cod_original_sg_symbol_H-M P2(1)2(1)2(1)
_cod_database_code 7014384

loop_
_symmetry_equiv_pos_as_xyz
'x, y, z'
'-x+1/2, -y, z+1/2'
'-x, y+1/2, -z+1/2'
'x+1/2, -y+1/2, -z'

loop_
_atom_site_label
_atom_site_type_symbol
_atom_site_fract_x
_atom_site_fract_y
_atom_site_fract_z
_atom_site_U_iso_or_equiv
_atom_site_adp_type
_atom_site_occupancy
_atom_site_symmetry_multiplicity
_atom_site_calc_flag
_atom_site_refinement_flags
_atom_site_disorder_assembly
_atom_site_disorder_group
In1 In 0.593190(14) 0.737028(9) 0.243947(7) 0.02338(5) Uani 1 1 d . . .
O1 O 0.69859(16) 0.80559(9) 0.29345(8) 0.0274(4) Uani 1 1 d . . .
O2 O 0.70431(17) 0.66302(10) 0.28397(9) 0.0285(4) Uani 1 1 d . . .
O3 O 0.60107(19) 0.81087(9) 0.17105(7) 0.0269(4) Uani 1 1 d . . .
O4 O 0.60916(19) 0.67104(9) 0.16576(8) 0.0285(4) Uani 1 1 d . . .
N1 N 0.4288(2) 0.80254(12) 0.27132(10) 0.0282(5) Uani 1 1 d . . .
N2 N 0.43369(19) 0.66327(11) 0.26180(11) 0.0281(5) Uani 1 1 d . . .
C1 C 0.7829(2) 0.76999(16) 0.32460(11) 0.0254(6) Uani 1 1 d . . .
C2 C 0.7856(2) 0.69450(15) 0.31952(12) 0.0255(6) Uani 1 1 d . . .
C3 C 0.8714(2) 0.65396(15) 0.35041(12) 0.0259(6) Uani 1 1 d . . .
C4 C 0.9512(3) 0.69095(17) 0.38628(13) 0.0329(7) Uani 1 1 d . . .
H4A H 1.0104 0.6650 0.4075 0.039 Uiso 1 1 calc R . .
C5 C 0.9468(2) 0.76402(17) 0.39199(12) 0.0318(6) Uani 1 1 d . . .
H5A H 1.0027 0.7868 0.4173 0.038 Uiso 1 1 calc R . .
C6 C 0.8634(2) 0.80557(15) 0.36199(13) 0.0277(7) Uani 1 1 d . . .
C7 C 0.8738(2) 0.57212(15) 0.34357(13) 0.0311(7) Uani 1 1 d . . .
C8 C 0.8959(3) 0.55178(16) 0.27980(13) 0.0378(7) Uani 1 1 d . . .
H8A H 0.9017 0.4998 0.2764 0.057 Uiso 1 1 calc R . .
H8B H 0.9717 0.5735 0.2664 0.057 Uiso 1 1 calc R . .
H8C H 0.8285 0.5690 0.2560 0.057 Uiso 1 1 calc R . .
C9 C 0.7532(3) 0.53997(17) 0.36386(15) 0.0393(8) Uani 1 1 d . . .
H9A H 0.7561 0.4880 0.3597 0.059 Uiso 1 1 calc R . .
H9B H 0.6869 0.5591 0.3402 0.059 Uiso 1 1 calc R . .
H9C H 0.7396 0.5523 0.4046 0.059 Uiso 1 1 calc R . .
C10 C 0.9742(3) 0.53853(17) 0.38054(15) 0.0412(8) Uani 1 1 d . . .
H10A H 0.9771 0.4871 0.3733 0.062 Uiso 1 1 calc R . .
H10B H 0.9573 0.5471 0.4217 0.062 Uiso 1 1 calc R . .
H10C H 1.0524 0.5599 0.3703 0.062 Uiso 1 1 calc R . .
C11 C 0.8575(3) 0.88721(16) 0.36875(14) 0.0320(7) Uani 1 1 d . . .
C12 C 0.8785(3) 0.92325(16) 0.30924(14) 0.0390(8) Uani 1 1 d . . .
H12A H 0.9562 0.9073 0.2932 0.059 Uiso 1 1 calc R . .
H12B H 0.8799 0.9751 0.3142 0.059 Uiso 1 1 calc R . .
H12C H 0.8128 0.9102 0.2827 0.059 Uiso 1 1 calc R . .
C13 C 0.9532(3) 0.91558(17) 0.41076(14) 0.0392(8) Uani 1 1 d . . .
H13A H 0.9404 0.8945 0.4491 0.059 Uiso 1 1 calc R . .
H13B H 0.9463 0.9675 0.4134 0.059 Uiso 1 1 calc R . .
H13C H 1.0341 0.9029 0.3966 0.059 Uiso 1 1 calc R . .
C14 C 0.7325(3) 0.90976(19) 0.39246(15) 0.0420(8) Uani 1 1 d . . .
H14A H 0.7200 0.8884 0.4308 0.063 Uiso 1 1 calc R . .
H14B H 0.6688 0.8934 0.3660 0.063 Uiso 1 1 calc R . .
H14C H 0.7292 0.9618 0.3957 0.063 Uiso 1 1 calc R . .
C15 C 0.6175(2) 0.78298(15) 0.12076(12) 0.0262(6) Uani 1 1 d . . .
C16 C 0.6219(2) 0.70493(15) 0.11786(12) 0.0276(6) Uani 1 1 d . . .
C17 C 0.6426(3) 0.66914(17) 0.06377(14) 0.0358(7) Uani 1 1 d . . .
C18 C 0.6513(4) 0.71271(19) 0.01649(15) 0.0525(10) Uani 1 1 d . . .
H18A H 0.6628 0.6913 -0.0204 0.063 Uiso 1 1 calc R . .
C19 C 0.6444(3) 0.78777(18) 0.01942(15) 0.0502(9) Uani 1 1 d . . .
H19A H 0.6498 0.8138 -0.0158 0.060 Uiso 1 1 calc R . .
C20 C 0.6304(3) 0.82526(16) 0.06948(13) 0.0346(7) Uani 1 1 d . . .
C21 C 0.6543(3) 0.58788(17) 0.06172(14) 0.0420(8) Uani 1 1 d . . .
C22 C 0.6777(5) 0.5629(2) -0.00118(15) 0.0706(14) Uani 1 1 d . . .
H22A H 0.6081 0.5756 -0.0255 0.106 Uiso 1 1 calc R . .
H22B H 0.6890 0.5111 -0.0017 0.106 Uiso 1 1 calc R . .
H22C H 0.7508 0.5862 -0.0162 0.106 Uiso 1 1 calc R . .
C23 C 0.5372(3) 0.55279(19) 0.08218(16) 0.0507(9) Uani 1 1 d . . .
H23A H 0.5203 0.5672 0.1222 0.076 Uiso 1 1 calc R . .
H23B H 0.5458 0.5009 0.0804 0.076 Uiso 1 1 calc R . .
H23C H 0.4700 0.5678 0.0571 0.076 Uiso 1 1 calc R . .
C24 C 0.7607(3) 0.56349(19) 0.09981(16) 0.0501(10) Uani 1 1 d . . .
H24A H 0.7455 0.5773 0.1401 0.075 Uiso 1 1 calc R . .
H24B H 0.8357 0.5860 0.0862 0.075 Uiso 1 1 calc R . .
H24C H 0.7689 0.5116 0.0974 0.075 Uiso 1 1 calc R . .
C25 C 0.6315(3) 0.90645(17) 0.07279(14) 0.0405(8) Uani 1 1 d . . .
C26 C 0.6457(4) 0.9400(2) 0.01167(16) 0.0664(13) Uani 1 1 d . . .
H26A H 0.5777 0.9252 -0.0129 0.100 Uiso 1 1 calc R . .
H26B H 0.7220 0.9239 -0.0057 0.100 Uiso 1 1 calc R . .
H26C H 0.6462 0.9921 0.0150 0.100 Uiso 1 1 calc R . .
C27 C 0.7402(4) 0.93039(19) 0.10935(17) 0.0484(10) Uani 1 1 d . . .
H27A H 0.7314 0.9123 0.1490 0.073 Uiso 1 1 calc R . .
H27B H 0.7437 0.9826 0.1101 0.073 Uiso 1 1 calc R . .
H27C H 0.8151 0.9116 0.0923 0.073 Uiso 1 1 calc R . .
C28 C 0.5131(3) 0.93441(19) 0.09916(17) 0.0529(10) Uani 1 1 d . . .
H28A H 0.5031 0.9149 0.1383 0.079 Uiso 1 1 calc R . .
H28B H 0.4446 0.9196 0.0749 0.079 Uiso 1 1 calc R . .
H28C H 0.5159 0.9866 0.1011 0.079 Uiso 1 1 calc R . .
C29 C 0.4366(3) 0.87370(16) 0.27562(15) 0.0395(8) Uani 1 1 d . . .
H29A H 0.5108 0.8965 0.2659 0.047 Uiso 1 1 calc R . .
C30 C 0.3404(3) 0.91471(18) 0.29374(16) 0.0464(9) Uani 1 1 d . . .
H30A H 0.3474 0.9651 0.2965 0.056 Uiso 1 1 calc R . .
C31 C 0.2338(3) 0.88069(18) 0.30780(15) 0.0430(8) Uani 1 1 d . . .
H31A H 0.1657 0.9078 0.3201 0.052 Uiso 1 1 calc R . .
C32 C 0.2252(3) 0.80822(18) 0.30424(13) 0.0370(8) Uani 1 1 d . . .
H32A H 0.1520 0.7846 0.3144 0.044 Uiso 1 1 calc R . .
C33 C 0.3255(2) 0.76944(16) 0.28543(11) 0.0267(6) Uani 1 1 d . . .
C34 C 0.3266(2) 0.69122(15) 0.27841(12) 0.0261(6) Uani 1 1 d . . .
C35 C 0.2274(3) 0.64678(17) 0.28791(13) 0.0343(7) Uani 1 1 d . . .
H35A H 0.1517 0.6663 0.2995 0.041 Uiso 1 1 calc R . .
C36 C 0.2398(3) 0.57437(17) 0.28046(14) 0.0389(8) Uani 1 1 d . . .
H36A H 0.1728 0.5436 0.2869 0.047 Uiso 1 1 calc R . .
C37 C 0.3502(3) 0.54674(16) 0.26358(15) 0.0403(8) Uani 1 1 d . . .
H37A H 0.3604 0.4969 0.2582 0.048 Uiso 1 1 calc R . .
C38 C 0.4451(2) 0.59300(13) 0.25477(14) 0.0335(6) Uani 1 1 d . . .
H38A H 0.5215 0.5743 0.2433 0.040 Uiso 1 1 calc R . .
C1S C 0.4523(3) 0.7876(2) 0.43522(17) 0.0605(11) Uani 1 1 d . . .
H1SA H 0.4898 0.8332 0.4363 0.073 Uiso 1 1 calc R . .
C2S C 0.5150(4) 0.7321(3) 0.41350(18) 0.0811(15) Uani 1 1 d . . .
H2SA H 0.5952 0.7390 0.3995 0.097 Uiso 1 1 calc R . .
C3S C 0.4636(6) 0.6658(3) 0.41149(19) 0.0853(18) Uani 1 1 d . . .
H3SA H 0.5080 0.6263 0.3969 0.102 Uiso 1 1 calc R . .
C4S C 0.3471(5) 0.6573(2) 0.43086(19) 0.0721(14) Uani 1 1 d . . .
H4SA H 0.3096 0.6117 0.4289 0.087 Uiso 1 1 calc R . .
C5S C 0.2836(3) 0.71461(19) 0.45332(15) 0.0472(9) Uani 1 1 d . . .
H5SA H 0.2032 0.7081 0.4671 0.057 Uiso 1 1 calc R . .
C6S C 0.3359(3) 0.78057(17) 0.45587(13) 0.0397(8) Uani 1 1 d . . .
C7S C 0.2695(4) 0.8426(2) 0.48139(19) 0.0744(13) Uani 1 1 d . . .
H7SA H 0.1821 0.8335 0.4802 0.112 Uiso 1 1 calc R . .
H7SB H 0.2879 0.8857 0.4590 0.112 Uiso 1 1 calc R . .
H7SC H 0.2951 0.8494 0.5217 0.112 Uiso 1 1 calc R . .
C8S C 0.1345(4) 0.7948(3) 0.15647(17) 0.0731(13) Uani 1 1 d U . .
H8SA H 0.1091 0.8422 0.1640 0.088 Uiso 1 1 calc R . .
C9S C 0.2540(5) 0.7809(3) 0.1389(2) 0.0874(15) Uani 1 1 d U . .
H9SA H 0.3098 0.8191 0.1344 0.105 Uiso 1 1 calc R . .
C10S C 0.2895(4) 0.7135(4) 0.1283(2) 0.094(2) Uani 1 1 d . . .
H10D H 0.3703 0.7048 0.1159 0.113 Uiso 1 1 calc R . .
C11S C 0.2142(5) 0.6589(3) 0.13482(18) 0.0836(17) Uani 1 1 d . . .
H11A H 0.2417 0.6116 0.1281 0.100 Uiso 1 1 calc R . .
C12S C 0.0951(4) 0.6712(2) 0.15141(15) 0.0609(10) Uani 1 1 d . . .
H12D H 0.0408 0.6321 0.1550 0.073 Uiso 1 1 calc R . .
C13S C 0.0543(3) 0.7392(2) 0.16278(14) 0.0547(10) Uani 1 1 d . . .
C14S C -0.0741(4) 0.7510(3) 0.1815(2) 0.1020(19) Uani 1 1 d . . .
H14D H -0.0785 0.7936 0.2060 0.153 Uiso 1 1 calc R . .
H14E H -0.1023 0.7095 0.2035 0.153 Uiso 1 1 calc R . .
H14F H -0.1255 0.7575 0.1473 0.153 Uiso 1 1 calc R . .

loop_
_atom_site_aniso_label
_atom_site_aniso_U_11
_atom_site_aniso_U_22
_atom_site_aniso_U_33
_atom_site_aniso_U_23
_atom_site_aniso_U_13
_atom_site_aniso_U_12
In1 0.02043(8) 0.02703(9) 0.02268(9) 0.00027(7) 0.00121(8) 0.00133(7)
O1 0.0272(11) 0.0278(11) 0.0271(11) -0.0015(8) -0.0044(9) 0.0034(8)
O2 0.0270(11) 0.0281(11) 0.0305(11) -0.0010(8) -0.0059(9) 0.0044(8)
O3 0.0296(10) 0.0295(10) 0.0215(10) -0.0003(7) 0.0030(10) 0.0006(9)
O4 0.0350(12) 0.0288(10) 0.0218(10) 0.0005(8) 0.0031(10) 0.0004(9)
N1 0.0257(13) 0.0308(13) 0.0279(13) -0.0007(9) 0.0034(10) 0.0021(9)
N2 0.0251(12) 0.0332(13) 0.0258(12) 0.0035(10) 0.0025(10) 0.0003(9)
C1 0.0200(12) 0.0353(17) 0.0208(13) -0.0007(13) 0.0031(10) 0.0024(13)
C2 0.0230(14) 0.0314(17) 0.0220(15) 0.0016(11) 0.0037(12) 0.0004(12)
C3 0.0200(14) 0.0331(16) 0.0246(15) 0.0046(12) 0.0029(11) 0.0006(11)
C4 0.0262(15) 0.046(2) 0.0270(16) 0.0089(14) -0.0006(12) 0.0047(13)
C5 0.0250(13) 0.0430(16) 0.0273(14) -0.0011(15) -0.0011(11) -0.0032(14)
C6 0.0252(14) 0.0315(17) 0.0263(16) 0.0005(12) 0.0031(12) -0.0041(12)
C7 0.0261(15) 0.0346(17) 0.0326(17) 0.0067(13) 0.0022(12) 0.0046(12)
C8 0.0370(17) 0.0338(16) 0.0427(17) -0.0044(13) 0.0019(16) 0.0063(15)
C9 0.0362(18) 0.0379(19) 0.044(2) 0.0104(15) -0.0009(15) 0.0002(14)
C10 0.0390(18) 0.0386(18) 0.046(2) 0.0072(15) -0.0030(16) 0.0078(15)
C11 0.0311(16) 0.0326(17) 0.0324(17) -0.0045(13) 0.0008(13) -0.0033(13)
C12 0.041(2) 0.0358(17) 0.0401(19) 0.0056(14) -0.0040(15) -0.0085(14)
C13 0.0413(18) 0.0397(19) 0.0366(18) -0.0043(14) -0.0020(14) -0.0081(14)
C14 0.0372(19) 0.040(2) 0.049(2) -0.0120(16) 0.0040(16) -0.0020(16)
C15 0.0201(15) 0.0320(16) 0.0264(15) 0.0014(11) -0.0025(11) -0.0015(11)
C16 0.0252(16) 0.0327(15) 0.0249(15) 0.0000(12) -0.0001(12) -0.0013(11)
C17 0.0461(19) 0.0377(19) 0.0236(17) -0.0045(13) 0.0031(14) -0.0044(14)
C18 0.090(3) 0.045(2) 0.0222(17) -0.0082(14) 0.0078(17) -0.0067(19)
C19 0.084(3) 0.0395(19) 0.0268(18) 0.0078(14) 0.0012(17) -0.0049(18)
C20 0.0416(19) 0.0368(18) 0.0255(17) -0.0002(13) -0.0015(13) -0.0034(13)
C21 0.060(2) 0.0381(19) 0.0280(18) -0.0067(14) 0.0094(16) -0.0003(16)
C22 0.125(4) 0.045(2) 0.042(2) -0.0146(19) 0.017(3) -0.005(2)
C23 0.065(2) 0.040(2) 0.046(2) -0.0078(16) -0.0023(19) -0.0144(18)
C24 0.056(2) 0.042(2) 0.052(2) -0.0069(17) 0.0120(19) 0.0067(17)
C25 0.058(2) 0.0338(18) 0.0294(17) 0.0081(13) -0.0005(15) -0.0013(15)
C26 0.121(4) 0.038(2) 0.040(2) 0.0123(17) -0.003(2) -0.006(2)
C27 0.050(2) 0.038(2) 0.056(2) -0.0008(17) -0.0015(18) -0.0097(17)
C28 0.057(2) 0.040(2) 0.062(3) 0.0118(18) -0.006(2) 0.0113(18)
C29 0.0304(17) 0.0371(18) 0.051(2) 0.0026(14) 0.0063(14) 0.0008(12)
C30 0.047(2) 0.0334(18) 0.059(2) -0.0026(17) 0.0104(18) 0.0080(15)
C31 0.0349(18) 0.051(2) 0.043(2) -0.0035(16) 0.0095(16) 0.0164(15)
C32 0.0268(16) 0.055(2) 0.0292(17) -0.0068(15) 0.0035(14) 0.0046(14)
C33 0.0231(13) 0.0381(16) 0.0189(13) 0.0012(13) 0.0001(10) 0.0021(12)
C34 0.0231(14) 0.0386(17) 0.0165(13) 0.0019(11) -0.0007(11) 0.0009(11)
C35 0.0261(16) 0.048(2) 0.0291(17) 0.0018(14) 0.0024(13) -0.0017(13)
C36 0.0344(17) 0.0422(19) 0.0401(18) 0.0003(15) 0.0059(15) -0.0109(14)
C37 0.0373(16) 0.0341(16) 0.050(2) -0.0028(15) 0.0038(16) -0.0057(12)
C38 0.0310(14) 0.0312(15) 0.0383(17) -0.0014(15) 0.0036(14) 0.0002(10)
C1S 0.053(2) 0.076(3) 0.052(2) 0.019(2) -0.0048(19) -0.018(2)
C2S 0.059(3) 0.141(5) 0.043(2) 0.020(3) 0.014(2) 0.029(3)
C3S 0.119(5) 0.097(4) 0.040(3) -0.019(3) -0.016(3) 0.067(4)
C4S 0.111(4) 0.048(3) 0.057(3) 0.002(2) -0.037(3) 0.005(3)
C5S 0.046(2) 0.054(2) 0.041(2) 0.0081(16) -0.0091(16) -0.0086(17)
C6S 0.0459(19) 0.043(2) 0.0297(18) -0.0008(14) -0.0095(15) 0.0027(15)
C7S 0.088(3) 0.065(3) 0.069(3) -0.018(2) -0.028(3) 0.021(3)
C8S 0.085(3) 0.097(3) 0.037(2) 0.014(2) -0.017(2) -0.026(3)
C9S 0.086(3) 0.127(4) 0.049(3) 0.024(3) -0.023(2) -0.053(3)
C10S 0.044(3) 0.192(7) 0.047(3) 0.017(4) -0.009(2) -0.004(4)
C11S 0.081(4) 0.136(5) 0.034(2) -0.004(3) -0.017(2) 0.047(3)
C12S 0.067(3) 0.080(3) 0.0349(19) 0.0095(17) -0.019(2) -0.005(3)
C13S 0.0432(19) 0.087(3) 0.0342(17) 0.011(2) 0.0013(14) 0.008(2)
C14S 0.061(3) 0.175(6) 0.070(3) 0.006(3) 0.017(2) 0.027(3)

loop_
_atom_type_symbol
_atom_type_description
_atom_type_scat_dispersion_real
_atom_type_scat_dispersion_imag
_atom_type_scat_source
C C 0.0033 0.0016 'International Tables Vol C Tables 4.2.6.8 and 6.1.1.4'
H H 0.0000 0.0000 'International Tables Vol C Tables 4.2.6.8 and 6.1.1.4'
N N 0.0061 0.0033 'International Tables Vol C Tables 4.2.6.8 and 6.1.1.4'
O O 0.0106 0.0060 'International Tables Vol C Tables 4.2.6.8 and 6.1.1.4'
In In -0.7276 1.3100 'International Tables Vol C Tables 4.2.6.8 and 6.1.1.4'

loop_
_geom_angle_atom_site_label_1
_geom_angle_atom_site_label_2
_geom_angle_atom_site_label_3
_geom_angle
_geom_angle_site_symmetry_1
_geom_angle_site_symmetry_3
_geom_angle_publ_flag
O2 In1 O1 80.73(7) . . ?
O2 In1 O3 138.32(8) . . ?
O1 In1 O3 90.47(7) . . ?
O2 In1 O4 86.59(7) . . ?
O1 In1 O4 139.17(7) . . ?
O3 In1 O4 73.83(6) . . ?
O2 In1 N2 88.21(8) . . ?
O1 In1 N2 135.24(8) . . ?
O3 In1 N2 123.83(8) . . ?
O4 In1 N2 82.40(8) . . ?
O2 In1 N1 135.17(8) . . ?
O1 In1 N1 87.63(8) . . ?
O3 In1 N1 84.42(8) . . ?
O4 In1 N1 126.56(8) . . ?
N2 In1 N1 70.32(7) . . ?
C1 O1 In1 111.80(16) . . ?
C2 O2 In1 111.74(16) . . ?
C15 O3 In1 116.30(17) . . ?
C16 O4 In1 115.92(17) . . ?
C33 N1 C29 119.9(2) . . ?
C33 N1 In1 119.63(18) . . ?
C29 N1 In1 120.41(18) . . ?
C38 N2 C34 120.1(2) . . ?
C38 N2 In1 120.39(16) . . ?
C34 N2 In1 119.47(17) . . ?
O1 C1 C6 121.7(3) . . ?
O1 C1 C2 117.6(2) . . ?
C6 C1 C2 120.7(3) . . ?
O2 C2 C3 121.1(2) . . ?
O2 C2 C1 118.2(2) . . ?
C3 C2 C1 120.7(3) . . ?
C4 C3 C2 117.1(3) . . ?
C4 C3 C7 123.0(2) . . ?
C2 C3 C7 119.8(2) . . ?
C5 C4 C3 122.0(3) . . ?
C4 C5 C6 122.2(3) . . ?
C5 C6 C1 117.2(3) . . ?
C5 C6 C11 122.4(3) . . ?
C1 C6 C11 120.5(3) . . ?
C9 C7 C10 107.1(2) . . ?
C9 C7 C8 109.4(3) . . ?
C10 C7 C8 108.4(2) . . ?
C9 C7 C3 110.2(2) . . ?
C10 C7 C3 111.4(2) . . ?
C8 C7 C3 110.3(2) . . ?
C13 C11 C6 112.4(3) . . ?
C13 C11 C14 107.3(3) . . ?
C6 C11 C14 110.3(2) . . ?
C13 C11 C12 107.9(2) . . ?
C6 C11 C12 109.8(2) . . ?
C14 C11 C12 109.2(3) . . ?
O3 C15 C20 122.3(3) . . ?
O3 C15 C16 116.9(3) . . ?
C20 C15 C16 120.8(3) . . ?
O4 C16 C17 122.3(3) . . ?
O4 C16 C15 116.9(3) . . ?
C17 C16 C15 120.8(3) . . ?
C18 C17 C16 115.2(3) . . ?
C18 C17 C21 124.4(3) . . ?
C16 C17 C21 120.4(3) . . ?
C17 C18 C19 123.7(3) . . ?
C20 C19 C18 124.2(3) . . ?
C19 C20 C15 115.2(3) . . ?
C19 C20 C25 123.9(3) . . ?
C15 C20 C25 120.9(3) . . ?
C23 C21 C17 110.4(3) . . ?
C23 C21 C24 110.0(3) . . ?
C17 C21 C24 110.1(3) . . ?
C23 C21 C22 107.5(3) . . ?
C17 C21 C22 110.2(3) . . ?
C24 C21 C22 108.6(3) . . ?
C20 C25 C28 110.8(3) . . ?
C20 C25 C27 109.0(3) . . ?
C28 C25 C27 110.3(3) . . ?
C20 C25 C26 111.1(3) . . ?
C28 C25 C26 107.9(3) . . ?
C27 C25 C26 107.6(3) . . ?
N1 C29 C30 122.0(3) . . ?
C29 C30 C31 118.1(3) . . ?
C32 C31 C30 120.4(3) . . ?
C31 C32 C33 118.9(3) . . ?
N1 C33 C32 120.6(3) . . ?
N1 C33 C34 115.3(2) . . ?
C32 C33 C34 124.1(3) . . ?
N2 C34 C35 120.0(3) . . ?
N2 C34 C33 115.2(2) . . ?
C35 C34 C33 124.8(3) . . ?
C36 C35 C34 119.6(3) . . ?
C35 C36 C37 119.6(3) . . ?
C38 C37 C36 118.5(3) . . ?
N2 C38 C37 122.3(3) . . ?
C2S C1S C6S 122.2(4) . . ?
C1S C2S C3S 120.2(4) . . ?
C2S C3S C4S 119.0(4) . . ?
C3S C4S C5S 120.3(4) . . ?
C6S C5S C4S 120.5(4) . . ?
C5S C6S C1S 117.8(3) . . ?
C5S C6S C7S 121.0(3) . . ?
C1S C6S C7S 121.2(4) . . ?
C13S C8S C9S 119.7(5) . . ?
C10S C9S C8S 119.9(5) . . ?
C11S C10S C9S 121.5(5) . . ?
C10S C11S C12S 119.7(5) . . ?
C13S C12S C11S 121.0(4) . . ?
C8S C13S C12S 118.2(4) . . ?
C8S C13S C14S 121.8(5) . . ?
C12S C13S C14S 120.0(4) . . ?

loop_
_geom_bond_atom_site_label_1
_geom_bond_atom_site_label_2
_geom_bond_distance
_geom_bond_site_symmetry_2
_geom_bond_publ_flag
In1 O2 2.0694(18) . ?
In1 O1 2.0761(18) . ?
In1 O3 2.1806(17) . ?
In1 O4 2.1948(18) . ?
In1 N2 2.276(2) . ?
In1 N1 2.279(2) . ?
O1 C1 1.352(3) . ?
O2 C2 1.351(3) . ?
O3 C15 1.285(3) . ?
O4 C16 1.283(3) . ?
N1 C33 1.338(3) . ?
N1 C29 1.342(4) . ?
N2 C38 1.335(3) . ?
N2 C34 1.347(3) . ?
C1 C6 1.406(4) . ?
C1 C2 1.422(4) . ?
C2 C3 1.407(4) . ?
C3 C4 1.393(4) . ?
C3 C7 1.544(4) . ?
C4 C5 1.378(4) . ?
C5 C6 1.390(4) . ?
C6 C11 1.541(4) . ?
C7 C9 1.533(4) . ?
C7 C10 1.533(4) . ?
C7 C8 1.539(4) . ?
C11 C13 1.528(4) . ?
C11 C14 1.542(4) . ?
C11 C12 1.548(4) . ?
C15 C20 1.431(4) . ?
C15 C16 1.467(4) . ?
C16 C17 1.435(4) . ?
C17 C18 1.367(5) . ?
C17 C21 1.531(4) . ?
C18 C19 1.412(5) . ?
C19 C20 1.361(5) . ?
C20 C25 1.525(4) . ?
C21 C23 1.524(5) . ?
C21 C24 1.536(5) . ?
C21 C22 1.547(4) . ?
C25 C28 1.533(5) . ?
C25 C27 1.533(5) . ?
C25 C26 1.552(5) . ?
C29 C30 1.375(4) . ?
C30 C31 1.377(5) . ?
C31 C32 1.366(5) . ?
C32 C33 1.393(4) . ?
C33 C34 1.477(4) . ?
C34 C35 1.393(4) . ?
C35 C36 1.376(4) . ?
C36 C37 1.379(4) . ?
C37 C38 1.375(4) . ?
C1S C2S 1.347(6) . ?
C1S C6S 1.376(5) . ?
C2S C3S 1.368(7) . ?
C3S C4S 1.369(7) . ?
C4S C5S 1.384(6) . ?
C5S C6S 1.366(5) . ?
C6S C7S 1.496(5) . ?
C8S C13S 1.374(6) . ?
C8S C9S 1.403(7) . ?
C9S C10S 1.347(8) . ?
C10S C11S 1.328(7) . ?
C11S C12S 1.388(6) . ?
C12S C13S 1.379(5) . ?
C13S C14S 1.497(5) . ?
